data_2311397
loop_
_publ_author_name
'Then, Li Yee'
'Chidan Kumar, C. S.'
'Kwong, Huey Chong'
'Win, Yip-Foo'
'Mah, Siau Hui'
'Quah, Ching Kheng'
'Naveen, S.'
'Warad, Ismail'

_publ_section_title
;
 Steric repulsion and supra-molecular assemblies <i>via</i> a
 two-dimensional plate by C-H&#x22EF;O hydrogen bonds in two closely
 related 2-(benzo-furan-2-yl)-2-oxoethyl benzoates.
;
_journal_coeditor_code QM2117
_journal_issue 'Pt 8'
_journal_name_full 'Acta crystallographica. Section E, Crystallographic communications'
_journal_page_first 1227
_journal_page_last 1231
_journal_paper_doi 10.1107/S2056989017010556
_journal_volume 73
_journal_year 2017
_chemical_formula_iupac 'C17 H11 Cl O4'
_chemical_formula_moiety 'C17 H11 Cl O4'
_chemical_formula_sum 'C17 H11 Cl O4'
_chemical_formula_weight 314.71
_chemical_name_systematic
;
2-(Benzofuran-2-yl)-2-oxoethyl 2-chlorobenzoate
;
_space_group_crystal_system triclinic
_space_group_IT_number 2
_space_group_name_Hall '-P 1'
_space_group_name_H-M_alt 'P -1'
_atom_sites_solution_hydrogens geom
_audit_creation_method SHELXL-2013
_cell_angle_alpha 92.283(3)
_cell_angle_beta 91.536(3)
_cell_angle_gamma 99.638(3)
_cell_formula_units_Z 2
_cell_length_a 5.5333(8)
_cell_length_b 11.3212(17)
_cell_length_c 11.5186(18)
_cell_measurement_reflns_used 4675
_cell_measurement_temperature 294(2)
_cell_measurement_theta_max 29.01
_cell_measurement_theta_min 2.49
_cell_volume 710.41(19)
_computing_cell_refinement
;
SAINT (Bruker, 2009)
;
_computing_data_collection
;
APEX2 (Bruker, 2009)
;
_computing_data_reduction
;
SAINT (Bruker, 2009)
;
_computing_molecular_graphics
;
SHELXL2013 (Sheldrick, 2015) and Mercury (Macrae <i>et al.</i>,
2006)
;
_computing_publication_material
;
SHELXL2013 (Sheldrick, 2015) and PLATON (Spek, 2009)
;
_computing_structure_refinement
;
SHELXL2014 (Sheldrick, 2015)
;
_computing_structure_solution
;
XS (Sheldrick, 2013)
;
_diffrn_ambient_temperature 294(2)
_diffrn_measured_fraction_theta_full 0.984
_diffrn_measured_fraction_theta_max 0.978
_diffrn_measurement_device_type
;
Bruker APEXII DUO CCD area-detector
;
_diffrn_measurement_method '\f and \w scans'
_diffrn_radiation_monochromator graphite
_diffrn_radiation_source 'fine-focus sealed tube'
_diffrn_radiation_type MoK\a
_diffrn_radiation_wavelength 0.71073
_diffrn_reflns_av_R_equivalents 0.0263
_diffrn_reflns_limit_h_max 7
_diffrn_reflns_limit_h_min -7
_diffrn_reflns_limit_k_max 15
_diffrn_reflns_limit_k_min -15
_diffrn_reflns_limit_l_max 15
_diffrn_reflns_limit_l_min -15
_diffrn_reflns_number 12081
_diffrn_reflns_theta_full 25.242
_diffrn_reflns_theta_max 29.258
_diffrn_reflns_theta_min 1.770
_exptl_absorpt_coefficient_mu 0.284
_exptl_absorpt_correction_T_max 0.944
_exptl_absorpt_correction_T_min 0.799
_exptl_absorpt_correction_type multi-scan
_exptl_absorpt_process_details
;
(SADABS; Bruker, 2009)
;
_exptl_crystal_colour yellow
_exptl_crystal_density_diffrn 1.471
_exptl_crystal_description block
_exptl_crystal_F_000 324
_exptl_crystal_size_max 0.538
_exptl_crystal_size_mid 0.247
_exptl_crystal_size_min 0.205
_refine_diff_density_max 0.308
_refine_diff_density_min -0.274
_refine_ls_extinction_method none
_refine_ls_goodness_of_fit_ref 1.033
_refine_ls_hydrogen_treatment constr
_refine_ls_matrix_type full
_refine_ls_number_parameters 199
_refine_ls_number_reflns 3798
_refine_ls_number_restraints 0
_refine_ls_restrained_S_all 1.033
_refine_ls_R_factor_all 0.0611
_refine_ls_R_factor_gt 0.0449
_refine_ls_shift/su_max 0.001
_refine_ls_shift/su_mean 0.000
_refine_ls_structure_factor_coef Fsqd
_refine_ls_weighting_details
;
 w=1/[\s^2^(Fo^2^)+(0.0759P)^2^+0.1547P]
 where P=(Fo^2^+2Fc^2^)/3
;
_refine_ls_weighting_scheme calc
_refine_ls_wR_factor_gt 0.1286
_refine_ls_wR_factor_ref 0.1453
_reflns_number_gt 2860
_reflns_number_total 3798
_reflns_threshold_expression 'I > 2\s(I)'
_cod_data_source_file qm2117sup1.cif
_cod_data_source_block I
_cod_database_code 2311397
_shelx_space_group_comment
;
The symmetry employed for this shelxl refinement is uniquely defined
by the following loop, which should always be used as a source of
symmetry information in preference to the above space-group names.
They are only intended as comments.
;
_shelx_estimated_absorpt_t_min 0.862
_shelx_estimated_absorpt_t_max 0.944
_shelxl_version_number 20.13

loop_
_space_group_symop_operation_xyz
'x, y, z'
'-x, -y, -z'

loop_
_atom_site_type_symbol
_atom_site_label
_atom_site_fract_x
_atom_site_fract_y
_atom_site_fract_z
_atom_site_U_iso_or_equiv
_atom_site_adp_type
_atom_site_calc_flag
_atom_site_occupancy
Cl Cl1 1.19628(9) 0.69545(5) 1.14636(5) 0.06498(18) Uani d 1
O O1 0.7395(2) 0.47462(10) 0.60559(10) 0.0487(3) Uani d 1
O O2 0.5749(2) 0.74445(10) 0.91565(10) 0.0472(3) Uani d 1
O O3 0.8481(3) 0.67643(12) 0.74537(13) 0.0669(4) Uani d 1
O O4 0.7470(3) 0.61109(11) 1.01203(13) 0.0651(4) Uani d 1
C C1 0.6380(3) 0.36403(15) 0.55782(13) 0.0451(4) Uani d 1
C C2 0.7437(4) 0.30006(18) 0.47427(16) 0.0595(5) Uani d 1
H H2A 0.8925 0.3303 0.4421 0.071 Uiso calc 1
C C3 0.6141(5) 0.18868(19) 0.44183(18) 0.0683(6) Uani d 1
H H3A 0.6774 0.1419 0.3859 0.082 Uiso calc 1
C C4 0.3920(5) 0.14375(18) 0.48973(18) 0.0653(5) Uani d 1
H H4A 0.3119 0.0673 0.4662 0.078 Uiso calc 1
C C5 0.2876(4) 0.20964(17) 0.57136(17) 0.0579(4) Uani d 1
H H5A 0.1373 0.1796 0.6023 0.069 Uiso calc 1
C C6 0.4152(3) 0.32335(14) 0.60635(13) 0.0443(4) Uani d 1
C C7 0.3768(3) 0.41575(15) 0.68858(14) 0.0450(4) Uani d 1
H H7A 0.2418 0.4159 0.7349 0.054 Uiso calc 1
C C8 0.5753(3) 0.50274(14) 0.68559(13) 0.0429(3) Uani d 1
C C9 0.6496(3) 0.61413(14) 0.75465(14) 0.0459(4) Uani d 1
C C10 0.4630(3) 0.64691(15) 0.83864(15) 0.0489(4) Uani d 1
H H10A 0.3262 0.6698 0.7957 0.059 Uiso calc 1
H H10B 0.4008 0.5781 0.8832 0.059 Uiso calc 1
C C11 0.7212(3) 0.71241(14) 1.00006(14) 0.0438(3) Uani d 1
C C12 0.8368(3) 0.81814(14) 1.07463(13) 0.0419(3) Uani d 1
C C13 1.0492(3) 0.81829(16) 1.14281(14) 0.0465(4) Uani d 1
C C14 1.1527(4) 0.9200(2) 1.20965(16) 0.0601(5) Uani d 1
H H14A 1.2950 0.9196 1.2544 0.072 Uiso calc 1
C C15 1.0459(4) 1.02112(19) 1.20989(17) 0.0638(5) Uani d 1
H H15A 1.1165 1.0892 1.2543 0.077 Uiso calc 1
C C16 0.8358(4) 1.02186(17) 1.14495(17) 0.0619(5) Uani d 1
H H16A 0.7621 1.0899 1.1461 0.074 Uiso calc 1
C C17 0.7331(4) 0.92144(15) 1.07765(16) 0.0515(4) Uani d 1
H H17A 0.5910 0.9232 1.0333 0.062 Uiso calc 1

loop_
_atom_site_aniso_label
_atom_site_aniso_U_11
_atom_site_aniso_U_22
_atom_site_aniso_U_33
_atom_site_aniso_U_12
_atom_site_aniso_U_13
_atom_site_aniso_U_23
Cl1 0.0480(3) 0.0749(3) 0.0767(3) 0.0207(2) -0.0007(2) 0.0182(2)
O1 0.0479(6) 0.0484(6) 0.0486(6) 0.0049(5) 0.0077(5) -0.0005(5)
O2 0.0540(7) 0.0423(6) 0.0454(6) 0.0109(5) -0.0056(5) -0.0029(4)
O3 0.0618(8) 0.0570(8) 0.0754(9) -0.0079(7) 0.0171(7) -0.0119(6)
O4 0.0736(9) 0.0398(6) 0.0813(9) 0.0112(6) -0.0169(7) 0.0035(6)
C1 0.0504(9) 0.0461(8) 0.0401(7) 0.0120(7) -0.0007(6) 0.0030(6)
C2 0.0661(12) 0.0651(12) 0.0506(9) 0.0201(10) 0.0100(8) -0.0007(8)
C3 0.0932(16) 0.0647(12) 0.0519(10) 0.0311(12) 0.0006(10) -0.0109(9)
C4 0.0868(15) 0.0502(10) 0.0568(10) 0.0101(10) -0.0124(10) -0.0096(8)
C5 0.0612(11) 0.0530(10) 0.0554(10) 0.0001(8) -0.0054(8) -0.0018(8)
C6 0.0471(9) 0.0457(8) 0.0402(7) 0.0090(7) -0.0036(6) 0.0019(6)
C7 0.0427(8) 0.0485(9) 0.0435(8) 0.0071(7) 0.0015(6) 0.0000(6)
C8 0.0449(8) 0.0439(8) 0.0405(7) 0.0096(6) 0.0019(6) 0.0022(6)
C9 0.0478(9) 0.0426(8) 0.0466(8) 0.0053(7) 0.0010(7) 0.0020(6)
C10 0.0497(9) 0.0476(9) 0.0480(8) 0.0072(7) -0.0030(7) -0.0073(7)
C11 0.0437(8) 0.0413(8) 0.0473(8) 0.0093(6) 0.0020(6) 0.0037(6)
C12 0.0425(8) 0.0422(8) 0.0407(7) 0.0060(6) 0.0035(6) 0.0039(6)
C13 0.0404(8) 0.0553(9) 0.0438(8) 0.0056(7) 0.0057(6) 0.0091(7)
C14 0.0514(10) 0.0745(13) 0.0478(9) -0.0070(9) -0.0029(8) 0.0010(8)
C15 0.0749(13) 0.0563(11) 0.0528(10) -0.0084(10) 0.0052(9) -0.0070(8)
C16 0.0786(14) 0.0459(10) 0.0604(11) 0.0097(9) 0.0077(10) -0.0062(8)
C17 0.0557(10) 0.0446(9) 0.0548(9) 0.0116(7) -0.0016(8) -0.0009(7)

loop_
_atom_type_symbol
_atom_type_description
_atom_type_scat_dispersion_real
_atom_type_scat_dispersion_imag
_atom_type_scat_source
C C 0.0033 0.0016 'International Tables Vol C Tables 4.2.6.8 and 6.1.1.4'
H H 0.0000 0.0000 'International Tables Vol C Tables 4.2.6.8 and 6.1.1.4'
O O 0.0106 0.0060 'International Tables Vol C Tables 4.2.6.8 and 6.1.1.4'
Cl Cl 0.1484 0.1585 'International Tables Vol C Tables 4.2.6.8 and 6.1.1.4'

loop_
_geom_angle_atom_site_label_1
_geom_angle_atom_site_label_2
_geom_angle_atom_site_label_3
_geom_angle
C1 O1 C8 105.45(12)
C11 O2 C10 114.00(12)
O1 C1 C2 125.23(17)
O1 C1 C6 110.63(14)
C2 C1 C6 124.13(17)
C3 C2 C1 115.5(2)
C3 C2 H2A 122.2
C1 C2 H2A 122.2
C2 C3 C4 122.16(19)
C2 C3 H3A 118.9
C4 C3 H3A 118.9
C5 C4 C3 121.47(19)
C5 C4 H4A 119.3
C3 C4 H4A 119.3
C4 C5 C6 117.8(2)
C4 C5 H5A 121.1
C6 C5 H5A 121.1
C1 C6 C5 118.95(16)
C1 C6 C7 105.80(15)
C5 C6 C7 135.22(17)
C8 C7 C6 106.35(15)
C8 C7 H7A 126.8
C6 C7 H7A 126.8
C7 C8 O1 111.77(14)
C7 C8 C9 131.98(15)
O1 C8 C9 116.14(14)
O3 C9 C8 122.07(16)
O3 C9 C10 122.24(15)
C8 C9 C10 115.69(15)
O2 C10 C9 109.79(14)
O2 C10 H10A 109.7
C9 C10 H10A 109.7
O2 C10 H10B 109.7
C9 C10 H10B 109.7
H10A C10 H10B 108.2
O4 C11 O2 122.75(16)
O4 C11 C12 126.00(16)
O2 C11 C12 111.24(13)
C17 C12 C13 117.76(16)
C17 C12 C11 119.77(15)
C13 C12 C11 122.48(14)
C14 C13 C12 120.36(17)
C14 C13 Cl1 117.41(14)
C12 C13 Cl1 122.23(14)
C15 C14 C13 120.29(18)
C15 C14 H14A 119.9
C13 C14 H14A 119.9
C16 C15 C14 120.08(18)
C16 C15 H15A 120.0
C14 C15 H15A 120.0
C15 C16 C17 119.91(19)
C15 C16 H16A 120.0
C17 C16 H16A 120.0
C16 C17 C12 121.59(18)
C16 C17 H17A 119.2
C12 C17 H17A 119.2

loop_
_geom_bond_atom_site_label_1
_geom_bond_atom_site_label_2
_geom_bond_distance
Cl1 C13 1.7261(18)
O1 C1 1.371(2)
O1 C8 1.3764(19)
O2 C11 1.3480(19)
O2 C10 1.4328(19)
O3 C9 1.212(2)
O4 C11 1.1922(19)
C1 C2 1.382(2)
C1 C6 1.382(2)
C2 C3 1.374(3)
C2 H2A 0.9300
C3 C4 1.386(4)
C3 H3A 0.9300
C4 C5 1.375(3)
C4 H4A 0.9300
C5 C6 1.399(2)
C5 H5A 0.9300
C6 C7 1.429(2)
C7 C8 1.349(2)
C7 H7A 0.9300
C8 C9 1.456(2)
C9 C10 1.514(2)
C10 H10A 0.9700
C10 H10B 0.9700
C11 C12 1.487(2)
C12 C17 1.386(2)
C12 C13 1.396(2)
C13 C14 1.390(3)
C14 C15 1.373(3)
C14 H14A 0.9300
C15 C16 1.367(3)
C15 H15A 0.9300
C16 C17 1.381(3)
C16 H16A 0.9300
C17 H17A 0.9300

loop_
_geom_hbond_atom_site_label_D
_geom_hbond_atom_site_label_H
_geom_hbond_atom_site_label_A
_geom_hbond_site_symmetry_A
_geom_hbond_distance_DH
_geom_hbond_distance_HA
_geom_hbond_distance_DA
_geom_hbond_angle_DHA
_geom_hbond_publ_flag
C10 H10B O4 2_667 0.9700 2.5300 3.495(2) 176.00 yes
C17 H17A O2 . 0.9300 2.3800 2.700(2) 100.00 yes

loop_
_geom_torsion_atom_site_label_1
_geom_torsion_atom_site_label_2
_geom_torsion_atom_site_label_3
_geom_torsion_atom_site_label_4
_geom_torsion
C8 O1 C1 C2 -178.83(16)
C8 O1 C1 C6 0.04(16)
O1 C1 C2 C3 177.55(16)
C6 C1 C2 C3 -1.2(3)
C1 C2 C3 C4 0.1(3)
C2 C3 C4 C5 1.1(3)
C3 C4 C5 C6 -1.1(3)
O1 C1 C6 C5 -177.75(14)
C2 C1 C6 C5 1.1(2)
O1 C1 C6 C7 0.55(17)
C2 C1 C6 C7 179.44(16)
C4 C5 C6 C1 0.0(2)
C4 C5 C6 C7 -177.63(18)
C1 C6 C7 C8 -0.93(17)
C5 C6 C7 C8 176.95(18)
C6 C7 C8 O1 1.01(17)
C6 C7 C8 C9 -175.02(16)
C1 O1 C8 C7 -0.67(17)
C1 O1 C8 C9 176.04(13)
C7 C8 C9 O3 173.32(18)
O1 C8 C9 O3 -2.6(2)
C7 C8 C9 C10 -6.7(3)
O1 C8 C9 C10 177.42(13)
C11 O2 C10 C9 -76.19(17)
O3 C9 C10 O2 -10.9(2)
C8 C9 C10 O2 169.07(13)
C10 O2 C11 O4 -2.9(2)
C10 O2 C11 C12 178.34(13)
O4 C11 C12 C17 -158.19(18)
O2 C11 C12 C17 20.6(2)
O4 C11 C12 C13 22.0(3)
O2 C11 C12 C13 -159.28(14)
C17 C12 C13 C14 -0.9(2)
C11 C12 C13 C14 178.94(15)
C17 C12 C13 Cl1 -179.83(13)
C11 C12 C13 Cl1 0.0(2)
C12 C13 C14 C15 0.5(3)
Cl1 C13 C14 C15 179.46(15)
C13 C14 C15 C16 0.5(3)
C14 C15 C16 C17 -1.0(3)
C15 C16 C17 C12 0.6(3)
C13 C12 C17 C16 0.4(3)
C11 C12 C17 C16 -179.46(17)
